data_7106669
loop_
_publ_author_name
'Ilich A. Ibarra'
'Sihai Yang'
'Xiang Lin'
'Alexander J. Blake'
'Pierre J. Rizkallah'
'Harriott Nowell'
'David R. Allan'
'Neil R. Champness'
'Peter Hubberstey'
'Martin Schroder'

_publ_section_title
;
 Highly Porous and Robust Scandium-based Metal-Organic Frameworks for
 Hydrogen Storage
;
_journal_name_full Chem.Commun.
_journal_page_first 8304
_journal_paper_doi 10.1039/c1cc11168j
_journal_volume 47
_journal_year 2011
_chemical_formula_moiety 'C16 H8 O10 Sc2, 1.25(H2 O)'
_chemical_formula_structural '[Sc2 (C16H6O8) (OH)2], (H2O)1.25'
_chemical_formula_sum 'C16 H10.5 O11.25 Sc2'
_chemical_formula_weight 472.68
_chemical_name_systematic
;
?
;
_space_group_IT_number 98
_symmetry_cell_setting tetragonal
_symmetry_space_group_name_Hall 'I 4bw 2bw'
_symmetry_space_group_name_H-M 'I 41 2 2'
_atom_sites_solution_hydrogens geom
_atom_sites_solution_primary direct
_atom_sites_solution_secondary difmap
_audit_creation_method 'enCIFer editing of SHELXL97 CIF output'
_cell_angle_alpha 90.00
_cell_angle_beta 90.00
_cell_angle_gamma 90.00
_cell_formula_units_Z 4
_cell_length_a 15.347(5)
_cell_length_b 15.347(5)
_cell_length_c 12.3845(5)
_cell_measurement_reflns_used 5064
_cell_measurement_temperature 120(2)
_cell_measurement_theta_max 23.18
_cell_measurement_theta_min 2.78
_cell_volume 2916.9(13)
_computing_cell_refinement 'Bruker SAINT'
_computing_data_collection 'Bruker APEX2'
_computing_data_reduction 'Bruker SAINT'
_computing_publication_material 'enCIFer (Allen et al., 2004): PLATON (Spek, 2009)'
_computing_structure_refinement 'SHELXL97 (Sheldrick, 2008)'
_computing_structure_solution 'SHELXS97 (Sheldrick, 2008)'
_diffrn_ambient_temperature 120(2)
_diffrn_measured_fraction_theta_full 0.990
_diffrn_measured_fraction_theta_max 0.990
_diffrn_measurement_device_type 'Bruker SMART APEXII CCD diffractometer'
_diffrn_measurement_method 'fine-slice \w scans'
_diffrn_radiation_monochromator 'silicon 111'
_diffrn_radiation_source 'Daresbury SRS Station 9.8'
_diffrn_radiation_type synchrotron
_diffrn_radiation_wavelength 0.6893
_diffrn_reflns_av_R_equivalents 0.057
_diffrn_reflns_av_sigmaI/netI 0.048
_diffrn_reflns_limit_h_max 13
_diffrn_reflns_limit_h_min -13
_diffrn_reflns_limit_k_max 19
_diffrn_reflns_limit_k_min -19
_diffrn_reflns_limit_l_max 15
_diffrn_reflns_limit_l_min -15
_diffrn_reflns_number 5064
_diffrn_reflns_theta_full 25.99
_diffrn_reflns_theta_max 25.99
_diffrn_reflns_theta_min 2.06
_exptl_absorpt_coefficient_mu 0.464
_exptl_absorpt_correction_T_max 1.000
_exptl_absorpt_correction_T_min 0.714
_exptl_absorpt_correction_type multi-scan
_exptl_absorpt_process_details 'Bruker SADABS'
_exptl_crystal_colour colourless
_exptl_crystal_density_diffrn 1.082
_exptl_crystal_description needle
_exptl_crystal_F_000 956
_exptl_crystal_size_max 0.15
_exptl_crystal_size_mid 0.05
_exptl_crystal_size_min 0.05
_platon_squeeze_details
;
Appromimately 25% of the unit cell volume comprises a large region of
disordered solvent which could not be modelled as discrete atomic sites.
We used PLATON SQUEEZE to calculate the contribution to the diffraction
from the solvent region and thereby produced at set of solvent-free diffraction
intensities. SQUEEZE estimated a total count of 95 electrons per unit cell,
which were assigned to be 5 water molecules per unit cell. The final formula
was calculated considering elemental analysis results.
O-bound H atoms were not located but are included in the formula.
;
_refine_diff_density_max 0.32
_refine_diff_density_min -0.35
_refine_diff_density_rms 0.06
_refine_ls_abs_structure_details 'Flack, H. D. (1983), Acta Cryst. A39, 876-881'
_refine_ls_abs_structure_Flack 0.48(5)
_refine_ls_extinction_method none
_refine_ls_goodness_of_fit_ref 1.09
_refine_ls_hydrogen_treatment constr
_refine_ls_matrix_type full
_refine_ls_number_parameters 67
_refine_ls_number_reflns 1541
_refine_ls_number_restraints 0
_refine_ls_restrained_S_all 1.09
_refine_ls_R_factor_all 0.0350
_refine_ls_R_factor_gt 0.0327
_refine_ls_shift/su_max 0.001
_refine_ls_shift/su_mean 0.000
_refine_ls_structure_factor_coef Fsqd
_refine_ls_weighting_details 'calc w=1/[\s^2^(Fo^2^)+(0.055P)^2^] where P=(Fo^2^+2Fc^2^)/3'
_refine_ls_weighting_scheme calc
_refine_ls_wR_factor_gt 0.0912
_refine_ls_wR_factor_ref 0.0928
_reflns_number_gt 1446
_reflns_number_total 1541
_reflns_threshold_expression >2sigma(I)
_cod_data_source_file c1cc11168j.txt
_cod_data_source_block 1
_cod_depositor_comments
;
The following automatic conversions were performed:

'_refine_ls_hydrogen_treatment' value 'const' was replaced with the
value 'constr' as specified in the replacement file
'src/cod-tools/trunk/data/replacement-values/replacement_values.lst'.

Automatic conversion script
Id: cif_fix_values 5376 2017-05-30 11:51:03Z andrius 
;
_cod_database_code 7106669

loop_
_symmetry_equiv_pos_as_xyz
'x, y, z'
'-y, x+1/2, z+1/4'
'-x+1/2, -y+1/2, z+1/2'
'y+1/2, -x, z+3/4'
'x, -y+1/2, -z+1/4'
'y+1/2, x+1/2, -z+1/2'
'-x+1/2, y, -z+3/4'
'-y, -x, -z'
'x+1/2, y+1/2, z+1/2'
'-y+1/2, x+1, z+3/4'
'-x+1, -y+1, z+1'
'y+1, -x+1/2, z+5/4'
'x+1/2, -y+1, -z+3/4'
'y+1, x+1, -z+1'
'-x+1, y+1/2, -z+5/4'
'-y+1/2, -x+1/2, -z+1/2'

loop_
_atom_site_label
_atom_site_type_symbol
_atom_site_fract_x
_atom_site_fract_y
_atom_site_fract_z
_atom_site_U_iso_or_equiv
_atom_site_adp_type
_atom_site_occupancy
_atom_site_symmetry_multiplicity
_atom_site_calc_flag
_atom_site_refinement_flags
_atom_site_disorder_assembly
_atom_site_disorder_group
Sc1 Sc 0.81278(2) 0.18722(2) 0.0000 0.01275(16) Uani 1 2 d S . .
O1 O 0.71101(9) 0.09497(9) 0.00761(13) 0.0203(3) Uani 1 1 d . . .
O2 O 0.62281(11) 0.10693(11) -0.13607(11) 0.0202(4) Uani 1 1 d . . .
O3 O 0.7500 0.24796(15) -0.1250 0.0213(4) Uani 1 2 d S . .
C1 C 0.63912(15) 0.08314(15) -0.04020(17) 0.0182(5) Uani 1 1 d . . .
C2 C 0.5000 0.0000 0.1890(2) 0.0247(7) Uani 1 2 d S . .
C3 C 0.5000 0.0000 -0.0369(2) 0.0213(6) Uani 1 2 d S . .
H3 H 0.5000 0.0000 -0.1136 0.026 Uiso 1 2 calc SR . .
C11 C 0.56916(15) 0.03608(15) 0.13267(18) 0.0218(5) Uani 1 1 d . . .
H11 H 0.6172 0.0599 0.1711 0.026 Uiso 1 1 calc R . .
C12 C 0.56888(15) 0.03775(15) 0.01954(18) 0.0221(5) Uani 1 1 d . . .

loop_
_atom_site_aniso_label
_atom_site_aniso_U_11
_atom_site_aniso_U_22
_atom_site_aniso_U_33
_atom_site_aniso_U_23
_atom_site_aniso_U_13
_atom_site_aniso_U_12
Sc1 0.01466(19) 0.01466(19) 0.0089(2) -0.00089(15) -0.00089(15) -0.00039(19)
O1 0.0227(7) 0.0240(7) 0.0142(7) 0.0027(7) -0.0022(7) -0.0062(6)
O2 0.0246(8) 0.0258(9) 0.0103(7) 0.0028(6) -0.0005(6) -0.0067(6)
O3 0.0309(16) 0.0166(13) 0.0165(9) 0.000 -0.0124(9) 0.000
C1 0.0214(11) 0.0196(11) 0.0137(10) -0.0012(8) -0.0008(8) -0.0048(9)
C2 0.0270(19) 0.038(2) 0.0087(14) 0.000 0.000 -0.0121(13)
C3 0.0212(17) 0.033(2) 0.0100(13) 0.000 0.000 -0.0089(12)
C11 0.0256(12) 0.0286(12) 0.0114(10) -0.0007(8) -0.0023(8) -0.0098(10)
C12 0.0282(12) 0.0256(11) 0.0125(11) 0.0001(8) 0.0004(8) -0.0070(10)

loop_
_atom_type_symbol
_atom_type_description
_atom_type_scat_dispersion_real
_atom_type_scat_dispersion_imag
_atom_type_scat_source
C C 0.0030 0.0020 'International Tables Vol C Tables 4.2.6.8 and 6.1.1.4'
H H 0.0000 0.0000 'International Tables Vol C Tables 4.2.6.8 and 6.1.1.4'
O O 0.0100 0.0060 'International Tables Vol C Tables 4.2.6.8 and 6.1.1.4'
Sc Sc 0.2480 0.3570 'International Tables Vol C Tables 4.2.6.8 and 6.1.1.4'

loop_
_geom_angle_atom_site_label_1
_geom_angle_atom_site_label_2
_geom_angle_atom_site_label_3
_geom_angle
_geom_angle_site_symmetry_1
_geom_angle_site_symmetry_3
_geom_angle_publ_flag
O3 Sc1 O3 98.23(8) 2_645 . ?
O3 Sc1 O1 86.84(7) 2_645 . ?
O3 Sc1 O1 89.48(6) . . ?
O1 Sc1 O1 174.39(9) . 8_665 ?
O3 Sc1 O2 171.77(4) 2_645 7_654 ?
O3 Sc1 O2 88.90(6) . 7_654 ?
O1 Sc1 O2 89.13(7) . 7_654 ?
O3 Sc1 O2 171.77(4) . 2_645 ?
O1 Sc1 O2 95.03(7) . 2_645 ?
O2 Sc1 O2 84.30(8) 7_654 2_645 ?
C1 O1 Sc1 136.12(14) . . ?
C1 O2 Sc1 134.39(14) . 4_564 ?
Sc1 O3 Sc1 125.84(12) 4_564 . ?
O1 C1 O2 124.7(2) . . ?
O1 C1 C12 117.9(2) . . ?
O2 C1 C12 117.4(2) . . ?
C11 C2 C11 119.5(3) 11_544 . ?
C11 C2 C2 120.23(13) . 6_545 ?
C12 C3 C12 119.8(3) . 11_544 ?
C12 C3 H3 120.1 . . ?
C2 C11 C12 120.6(2) . . ?
C2 C11 H11 119.7 . . ?
C12 C11 H11 119.7 . . ?
C3 C12 C11 119.7(2) . . ?
C3 C12 C1 119.8(2) . . ?
C11 C12 C1 120.4(2) . . ?

loop_
_geom_bond_atom_site_label_1
_geom_bond_atom_site_label_2
_geom_bond_distance
_geom_bond_site_symmetry_2
_geom_bond_publ_flag
Sc1 O1 2.1102(15) . ?
Sc1 O2 2.1182(15) 2_645 ?
Sc1 O3 2.0479(12) . ?
Sc1 Sc1 3.6468(5) 2_645 ?
O1 C1 1.265(3) . ?
O2 C1 1.267(3) . ?
C1 C12 1.481(3) . ?
C2 C11 1.386(3) . ?
C2 C2 1.511(5) 6_545 ?
C3 C12 1.393(3) . ?
C3 H3 0.9500 . ?
C11 C12 1.401(3) . ?
C11 H11 0.9500 . ?

loop_
_platon_squeeze_void_nr
_platon_squeeze_void_average_x
_platon_squeeze_void_average_y
_platon_squeeze_void_average_z
_platon_squeeze_void_volume
_platon_squeeze_void_count_electrons
_platon_squeeze_void_content
1 0.250 0.250 -0.017 742 95 ' '
2 0.750 0.750 -0.015 742 95 ' '
